data_7217957
loop_
_publ_author_name
'Jones, Andrew O. F.'
'Leech, Charlotte K.'
'McIntyre, Garry J.'
'Wilson, Chick C.'
'Thomas, Lynne H.'

_publ_section_title
;
 Engineering short, strong hydrogen bonds in urea di-carboxylic acid
 complexes
;
_journal_issue 35
_journal_name_full CrystEngComm
_journal_page_first 8177
_journal_paper_doi 10.1039/C4CE00587B
_journal_volume 16
_journal_year 2014
_chemical_formula_sum 'C10 H22 N4 O6'
_chemical_formula_weight 294.00
_chemical_name_common
;
 bis(N,N-dimethylurea) succinic acid
;
_chemical_name_systematic
;
 bis(N,N-dimethylurea) butanedioic acid
;
_space_group_IT_number 14
_symmetry_cell_setting monoclinic
_symmetry_space_group_name_Hall '-P 2ybc'
_symmetry_space_group_name_H-M 'P 1 21/c 1'
_atom_sites_solution_hydrogens geom
_atom_sites_solution_primary direct
_atom_sites_solution_secondary difmap
_audit_creation_method SHELXL-97
_cell_angle_alpha 90.00
_cell_angle_beta 101.950(10)
_cell_angle_gamma 90.00
_cell_formula_units_Z 2
_cell_length_a 8.350(5)
_cell_length_b 5.440(5)
_cell_length_c 15.430(5)
_cell_measurement_reflns_used 250
_cell_measurement_temperature 20
_cell_volume 685.7(8)
_computing_cell_refinement 'lauegen (CCP4)'
_computing_data_collection 'VIVALDI (MAATEL)'
_computing_data_reduction 'argonne_boxes, laue4 (Piltz, 2011)'
_computing_molecular_graphics 'Mercury (McRae, 2006)'
_computing_publication_material 'WINGX (Farrugia, 1999)'
_computing_structure_refinement 'SHELXL-97 (Sheldrick, 2008)'
_diffrn_ambient_temperature 20
_diffrn_detector_area_resol_mean 0.7
_diffrn_measurement_device_type VIVALDI
_diffrn_measurement_method 'Laue patterns at 10 orientations'
_diffrn_radiation_monochromator none
_diffrn_radiation_source 'ILL reactor source, thermal guide'
_diffrn_radiation_type neutron
_diffrn_radiation_wavelength 0.80-5.20
_diffrn_reflns_av_R_equivalents 0.1259
_diffrn_reflns_av_sigmaI/netI 0.0918
_diffrn_reflns_limit_h_max 14
_diffrn_reflns_limit_h_min -14
_diffrn_reflns_limit_k_max 7
_diffrn_reflns_limit_k_min -9
_diffrn_reflns_limit_l_max 28
_diffrn_reflns_limit_l_min -28
_diffrn_reflns_number 15220
_diffrn_standards_number none
_exptl_absorpt_coefficient_mu 0.000
_exptl_absorpt_correction_type none
_exptl_crystal_colour colourless
_exptl_crystal_density_diffrn 1.424
_exptl_crystal_density_method 'not measured'
_exptl_crystal_description block
_exptl_crystal_F_000 11
_exptl_crystal_size_max 2.8
_exptl_crystal_size_mid 1.0
_exptl_crystal_size_min 0.8
_refine_diff_density_max 0.126
_refine_diff_density_min -0.133
_refine_diff_density_rms 0.028
_refine_ls_extinction_method none
_refine_ls_goodness_of_fit_ref 1.281
_refine_ls_hydrogen_treatment refall
_refine_ls_matrix_type full
_refine_ls_number_parameters 190
_refine_ls_number_reflns 3055
_refine_ls_number_restraints 0
_refine_ls_restrained_S_all 1.281
_refine_ls_R_factor_all 0.0871
_refine_ls_R_factor_gt 0.0502
_refine_ls_shift/su_max 0.001
_refine_ls_shift/su_mean 0.000
_refine_ls_structure_factor_coef Fsqd
_refine_ls_weighting_details 'calc w=1/[\s^2^(Fo^2^)+(0.0300P)^2^+0.0000P] where P=(Fo^2^+2Fc^2^)/3'
_refine_ls_weighting_scheme calc
_refine_ls_wR_factor_gt 0.0779
_refine_ls_wR_factor_ref 0.0838
_reflns_number_gt 2334
_reflns_number_total 3055
_reflns_threshold_expression >2\s(I)
_cod_duplicate_entry 7214492
_cod_data_source_file c4ce00587b2.cif
_cod_data_source_block dmusuc_20
_cod_original_sg_symbol_H-M P21/c
_cod_database_code 7217957

loop_
_symmetry_equiv_pos_as_xyz
'x, y, z'
'-x, y+1/2, -z+1/2'
'-x, -y, -z'
'x, -y-1/2, z-1/2'

loop_
_atom_site_label
_atom_site_type_symbol
_atom_site_fract_x
_atom_site_fract_y
_atom_site_fract_z
_atom_site_U_iso_or_equiv
_atom_site_adp_type
_atom_site_occupancy
_atom_site_symmetry_multiplicity
_atom_site_calc_flag
H2 H 0.3912(2) 0.7531(3) 0.77398(11) 0.0216(4) Uani 1 1 d
H10 H 0.3236(2) -0.0156(3) 0.44737(14) 0.0230(4) Uani 1 1 d
H11 H 0.4736(2) 0.1755(4) 0.42093(11) 0.0226(3) Uani 1 1 d
H5 H 0.2635(3) 0.9827(4) 0.82595(13) 0.0269(4) Uani 1 1 d
H6 H -0.0827(2) 1.1728(5) 0.66356(14) 0.0292(4) Uani 1 1 d
H1 H 0.3930(2) 0.5694(4) 0.68332(11) 0.0207(3) Uani 1 1 d
H7 H -0.0131(3) 1.0661(5) 0.57044(12) 0.0322(5) Uani 1 1 d
H8 H 0.0656(3) 1.3391(4) 0.62348(17) 0.0339(5) Uani 1 1 d
H3 H 0.1062(2) 1.1945(5) 0.80223(14) 0.0319(5) Uani 1 1 d
H4 H 0.2962(3) 1.2616(4) 0.77571(15) 0.0337(5) Uani 1 1 d
H9 H 0.24483(19) 0.5632(3) 0.53327(11) 0.0174(3) Uani 1 1 d
O1 O 0.17890(10) 0.77062(15) 0.57848(5) 0.00687(14) Uani 1 1 d
O3 O 0.44536(9) 0.29492(16) 0.61364(5) 0.00760(14) Uani 1 1 d
O2 O 0.27920(9) 0.43246(17) 0.49231(5) 0.00780(14) Uani 1 1 d
C5 C 0.43454(8) 0.08525(13) 0.47597(4) 0.00582(11) Uani 1 1 d
C1 C 0.22466(7) 0.83298(13) 0.65742(4) 0.00483(11) Uani 1 1 d
N2 N 0.14752(6) 1.01471(9) 0.69130(3) 0.00616(9) Uani 1 1 d
N1 N 0.35035(6) 0.71753(10) 0.70999(3) 0.00762(10) Uani 1 1 d
C3 C 0.20760(8) 1.11804(14) 0.77807(4) 0.00735(12) Uani 1 1 d
C4 C 0.38771(8) 0.27996(13) 0.53466(4) 0.00502(11) Uani 1 1 d
C2 C 0.02274(8) 1.15582(14) 0.63339(5) 0.00837(12) Uani 1 1 d

loop_
_atom_site_aniso_label
_atom_site_aniso_U_11
_atom_site_aniso_U_22
_atom_site_aniso_U_33
_atom_site_aniso_U_23
_atom_site_aniso_U_13
_atom_site_aniso_U_12
H2 0.0251(8) 0.0247(9) 0.0121(6) -0.0041(5) -0.0026(6) 0.0056(5)
H10 0.0148(6) 0.0213(9) 0.0293(8) -0.0077(6) -0.0036(6) -0.0020(5)
H11 0.0312(8) 0.0243(9) 0.0157(6) 0.0071(6) 0.0126(6) 0.0069(6)
H5 0.0399(10) 0.0228(10) 0.0150(7) 0.0026(6) -0.0009(7) 0.0086(7)
H6 0.0168(7) 0.0426(12) 0.0307(9) 0.0051(8) 0.0107(6) 0.0121(7)
H1 0.0240(7) 0.0172(8) 0.0203(7) -0.0030(6) 0.0035(6) 0.0082(6)
H7 0.0362(10) 0.0374(12) 0.0176(7) -0.0090(7) -0.0068(7) 0.0161(8)
H8 0.0297(9) 0.0191(10) 0.0493(12) 0.0142(9) -0.0001(8) -0.0017(7)
H3 0.0221(8) 0.0482(13) 0.0254(8) -0.0155(9) 0.0053(7) 0.0109(8)
H4 0.0401(11) 0.0348(12) 0.0262(9) -0.0054(8) 0.0071(8) -0.0235(8)
H9 0.0185(6) 0.0180(8) 0.0160(6) -0.0019(5) 0.0040(5) 0.0037(5)
O1 0.0074(3) 0.0082(4) 0.0047(3) -0.0018(2) 0.0005(2) 0.0027(2)
O3 0.0089(3) 0.0085(4) 0.0048(3) -0.0011(2) -0.0001(2) 0.0025(2)
O2 0.0090(3) 0.0089(4) 0.0051(3) -0.0005(2) 0.0005(2) 0.0043(2)
C5 0.0060(2) 0.0067(3) 0.0047(2) -0.0008(2) 0.00100(18) 0.00176(19)
C1 0.0044(2) 0.0059(3) 0.0042(2) -0.00060(19) 0.00094(18) 0.00057(17)
N2 0.00598(18) 0.0073(2) 0.00502(18) -0.00125(13) 0.00073(14) 0.00145(13)
N1 0.00747(19) 0.0087(2) 0.00591(18) -0.00079(15) -0.00044(14) 0.00268(14)
C3 0.0087(2) 0.0070(3) 0.0061(2) -0.0016(2) 0.0010(2) 0.00034(19)
C4 0.0049(2) 0.0054(3) 0.0047(2) -0.00036(19) 0.00095(18) 0.00069(18)
C2 0.0072(2) 0.0097(3) 0.0081(2) -0.0004(2) 0.0011(2) 0.0027(2)

loop_
_atom_type_symbol
_atom_type_description
_atom_type_scat_dispersion_real
_atom_type_scat_dispersion_imag
_atom_type_scat_source
C C 0.0000 0.0000 'International Tables Vol C Tables 4.2.6.8 and 6.1.1.4'
H H 0.0000 0.0000 'International Tables Vol C Tables 4.2.6.8 and 6.1.1.4'
N N 0.0000 0.0000 'International Tables Vol C Tables 4.2.6.8 and 6.1.1.4'
O O 0.0000 0.0000 'International Tables Vol C Tables 4.2.6.8 and 6.1.1.4'

loop_
_geom_angle_atom_site_label_1
_geom_angle_atom_site_label_2
_geom_angle_atom_site_label_3
_geom_angle
_geom_angle_site_symmetry_3
C4 C5 C5 113.05(7) 3_656
O1 C1 N1 120.44(7) .
O1 C1 N2 120.40(6) .
N1 C1 N2 119.15(6) .
C1 N2 C3 123.03(5) .
C1 N2 C2 119.52(6) .
C3 N2 C2 115.75(6) .
O3 C4 O2 123.41(8) .
O3 C4 C5 123.67(7) .
O2 C4 C5 112.92(7) .

loop_
_geom_bond_atom_site_label_1
_geom_bond_atom_site_label_2
_geom_bond_distance
_geom_bond_site_symmetry_2
O1 C1 1.2459(10) .
O3 C4 1.2167(10) .
O2 C4 1.3004(11) .
C5 C4 1.4973(12) .
C5 C5 1.5065(14) 3_656
C1 N1 1.3420(9) .
C1 N2 1.3435(11) .
N2 C3 1.4430(9) .
N2 C2 1.4449(10) .

loop_
_geom_hbond_atom_site_label_D
_geom_hbond_atom_site_label_H
_geom_hbond_atom_site_label_A
_geom_hbond_distance_DH
_geom_hbond_distance_HA
_geom_hbond_distance_DA
_geom_hbond_angle_DHA
O2 H9 O1 1.031(2) 1.491(2) 2.5128(18) 170.33(16)
N1 H1 O3 1.0032(19) 1.942(2) 2.935(2) 169.90(14)
